data_7056793
loop_
_publ_author_name
'Wang, Ting-Ting'
'Su, Yu-Ming'
'Jiao, Cheng-Qi'
'Cai, Xiao-Ou'
'Sun, Hong-Mei'
'Zhu, Yan-Yu'
'Sun, Zhen-Gang'

_publ_section_title
;
 Lanthanide oxalatophosphonates with two types of layered structures:
 syntheses, structures, luminescence and magnetic properties
;
_journal_issue 2
_journal_name_full 'New Journal of Chemistry'
_journal_page_first 1235
_journal_paper_doi 10.1039/C7NJ03690F
_journal_volume 42
_journal_year 2018
_chemical_formula_sum 'C13 H26 Dy2 N O23 P'
_chemical_formula_weight 920.32
_space_group_crystal_system monoclinic
_space_group_IT_number 14
_space_group_name_Hall '-P 2yn'
_space_group_name_H-M_alt 'P 1 21/n 1'
_symmetry_space_group_name_Hall '-P 2yn'
_symmetry_space_group_name_H-M 'P 1 21/n 1'
_atom_sites_solution_hydrogens difmap
_atom_sites_solution_primary direct
_atom_sites_solution_secondary difmap
_audit_creation_method SHELXL-2014/7
_audit_update_record
;
2016-09-09 deposited with the CCDC.
2017-12-08 downloaded from the CCDC.
;
_cell_angle_alpha 90
_cell_angle_beta 109.4280(10)
_cell_angle_gamma 90
_cell_formula_units_Z 4
_cell_length_a 11.4663(4)
_cell_length_b 14.3926(5)
_cell_length_c 15.8262(6)
_cell_measurement_reflns_used 6676
_cell_measurement_temperature 295(2)
_cell_measurement_theta_max 30.39
_cell_measurement_theta_min 2.36
_cell_volume 2463.08(15)
_computing_cell_refinement 'Bruker SMART'
_computing_data_collection 'Bruker SMART'
_computing_data_reduction 'Bruker SAINT'
_computing_molecular_graphics 'Bruker SHELXTL'
_computing_publication_material 'Bruker SHELXTL'
_computing_structure_refinement 'SHELXL-2014/7 (Sheldrick, 2014)'
_computing_structure_solution 'SHELXL-2014/7 (Sheldrick, 2014)'
_diffrn_ambient_temperature 295(2)
_diffrn_measured_fraction_theta_full 0.999
_diffrn_measured_fraction_theta_max 0.998
_diffrn_measurement_device_type 'CCD area detector'
_diffrn_measurement_method 'phi and omega scans'
_diffrn_radiation_type MoK\a
_diffrn_radiation_wavelength 0.71073
_diffrn_reflns_av_R_equivalents 0.0236
_diffrn_reflns_av_unetI/netI 0.0282
_diffrn_reflns_Laue_measured_fraction_full 0.999
_diffrn_reflns_Laue_measured_fraction_max 0.998
_diffrn_reflns_limit_h_max 14
_diffrn_reflns_limit_h_min -14
_diffrn_reflns_limit_k_max 12
_diffrn_reflns_limit_k_min -18
_diffrn_reflns_limit_l_max 19
_diffrn_reflns_limit_l_min -19
_diffrn_reflns_number 13646
_diffrn_reflns_point_group_measured_fraction_full 0.999
_diffrn_reflns_point_group_measured_fraction_max 0.998
_diffrn_reflns_theta_full 25.242
_diffrn_reflns_theta_max 26.499
_diffrn_reflns_theta_min 1.923
_diffrn_source 'fine-focus sealed tube'
_exptl_absorpt_coefficient_mu 6.194
_exptl_absorpt_correction_type multi-scan
_exptl_crystal_colour colorless
_exptl_crystal_density_diffrn 2.482
_exptl_crystal_density_method 'not measured'
_exptl_crystal_description block
_exptl_crystal_F_000 1768
_exptl_crystal_size_max 0.160
_exptl_crystal_size_mid 0.050
_exptl_crystal_size_min 0.040
_exptl_transmission_factor_max 0.790
_exptl_transmission_factor_min 0.437
_refine_diff_density_max 2.190
_refine_diff_density_min -1.149
_refine_diff_density_rms 0.133
_refine_ls_extinction_method none
_refine_ls_goodness_of_fit_ref 1.009
_refine_ls_hydrogen_treatment mixed
_refine_ls_matrix_type full
_refine_ls_number_parameters 379
_refine_ls_number_reflns 5085
_refine_ls_number_restraints 319
_refine_ls_restrained_S_all 0.996
_refine_ls_R_factor_all 0.0324
_refine_ls_R_factor_gt 0.0243
_refine_ls_shift/su_max 0.046
_refine_ls_shift/su_mean 0.001
_refine_ls_structure_factor_coef Fsqd
_refine_ls_weighting_details 'w=1/[\s^2^(Fo^2^)+(0.0228P)^2^+8.7319P] where P=(Fo^2^+2Fc^2^)/3'
_refine_ls_weighting_scheme calc
_refine_ls_wR_factor_gt 0.0538
_refine_ls_wR_factor_ref 0.0567
_reflns_Friedel_coverage 0.000
_reflns_number_gt 4378
_reflns_number_total 5085
_reflns_threshold_expression 'I > 2\s(I)'
_cod_data_source_file c7nj03690f2.cif
_cod_data_source_block szg248
_cod_depositor_comments 'Adding full bibliography for 7056790--7056794.cif.'
_cod_database_code 7056793
_shelx_shelxl_version_number 2014/7
_shelx_space_group_comment
;
The symmetry employed for this shelxl refinement is uniquely defined
by the following loop, which should always be used as a source of
symmetry information in preference to the above space-group names.
They are only intended as comments.
;
_shelx_estimated_absorpt_t_min 0.437
_shelx_estimated_absorpt_t_max 0.790

loop_
_space_group_symop_operation_xyz
'x, y, z'
'-x+1/2, y+1/2, -z+1/2'
'-x, -y, -z'
'x-1/2, -y-1/2, z-1/2'

loop_
_atom_site_label
_atom_site_type_symbol
_atom_site_fract_x
_atom_site_fract_y
_atom_site_fract_z
_atom_site_U_iso_or_equiv
_atom_site_adp_type
_atom_site_occupancy
_atom_site_site_symmetry_order
_atom_site_calc_flag
_atom_site_refinement_flags_posn
_atom_site_refinement_flags_adp
_atom_site_refinement_flags_occupancy
_atom_site_disorder_assembly
_atom_site_disorder_group
Dy1 Dy 0.47738(2) 0.08762(2) 0.17140(2) 0.01565(6) Uani 1 1 d . . . . .
Dy2 Dy 0.45597(2) 0.52865(2) 0.17970(2) 0.01591(6) Uani 1 1 d . . . . .
P1 P 0.35104(10) 0.20226(8) -0.04999(8) 0.0179(2) Uani 1 1 d . . . . .
O1 O 0.3684(3) 0.3059(2) -0.0167(2) 0.0226(7) Uani 1 1 d . U . . .
H1C H 0.4445 0.3179 0.0052 0.034 Uiso 1 1 d R U . . .
O2 O 0.3950(3) 0.1407(2) 0.0302(2) 0.0263(7) Uani 1 1 d . U . . .
O3 O 0.4042(3) 0.1880(2) -0.1234(2) 0.0272(8) Uani 1 1 d . U . . .
O4 O 0.4110(3) -0.0418(3) 0.0647(2) 0.0278(8) Uani 1 1 d . U . . .
H4D H 0.4253 -0.0924 0.0933 0.042 Uiso 1 1 d R U . . .
O5 O 0.6599(3) 0.0474(2) 0.1352(2) 0.0205(7) Uani 1 1 d . U . . .
O6 O 0.6623(3) 0.1103(2) 0.2970(2) 0.0232(7) Uani 1 1 d . U . . .
O7 O 0.8643(3) 0.0241(2) 0.1927(2) 0.0222(7) Uani 1 1 d . U . . .
O8 O 0.8658(3) 0.0860(2) 0.3512(2) 0.0197(7) Uani 1 1 d . U . . .
O9 O 0.5429(3) -0.0678(3) 0.2382(2) 0.0329(8) Uani 1 1 d . U . . .
H9A H 0.5976 -0.0890 0.2186 0.049 Uiso 1 1 d R U . . .
H9B H 0.5723 -0.0625 0.2947 0.049 Uiso 1 1 d R U . . .
O10 O 0.4202(3) 0.0628(3) 0.3048(2) 0.0253(7) Uani 1 1 d . U . . .
O11 O 0.2571(3) 0.0691(2) 0.1379(2) 0.0238(7) Uani 1 1 d . U . . .
O12 O 0.1028(3) 0.0564(2) 0.1938(2) 0.0241(7) Uani 1 1 d . U . . .
O13 O 0.2639(3) 0.0531(3) 0.3598(2) 0.0258(7) Uani 1 1 d . U . . .
O14 O 0.3928(3) 0.2301(2) 0.2094(2) 0.0302(7) Uani 1 1 d . U . . .
O15 O 0.5870(3) 0.2424(2) 0.1541(2) 0.0261(7) Uani 1 1 d . U . . .
O16 O 0.3738(3) 0.3844(2) 0.2029(2) 0.0284(8) Uani 1 1 d . U . . .
O17 O 0.5639(3) 0.3976(2) 0.1446(2) 0.0286(8) Uani 1 1 d . U . . .
O18 O 0.4450(4) 0.6902(3) 0.1745(3) 0.0438(10) Uani 1 1 d . U . . .
H18B H 0.3765 0.7072 0.1376 0.066 Uiso 1 1 d R U . . .
H18C H 0.4520 0.7103 0.2263 0.066 Uiso 1 1 d R U . . .
O19 O 0.3843(4) 0.5386(3) 0.0214(3) 0.0347(9) Uani 1 1 d . U . . .
H19A H 0.3864 0.5947 0.0061 0.052 Uiso 1 1 d R U . . .
O20 O -0.2785(5) 0.2281(4) 0.0479(4) 0.0700(15) Uani 1 1 d . U . . .
H20A H -0.3145 0.2362 0.0862 0.105 Uiso 1 1 d R U . A .
C7 C -0.1757(6) 0.2589(6) 0.0747(5) 0.067(2) Uani 0.394(10) 1 d D . P A 1
O21 O -0.1818(10) 0.3541(8) 0.0946(8) 0.054(3) Uani 0.394(10) 1 d D U P A 1
C7' C -0.1757(6) 0.2589(6) 0.0747(5) 0.067(2) Uani 0.606(10) 1 d D . P A 2
O21' O -0.1283(8) 0.2597(6) 0.1622(5) 0.065(3) Uani 0.606(10) 1 d D U P A 2
O1W O 0.3018(4) 0.8264(4) 0.2087(3) 0.0686(15) Uani 1 1 d . U . . .
H1WC H 0.3291 0.8437 0.2629 0.082 Uiso 1 1 d R U . . .
H1WA H 0.3376 0.8564 0.1784 0.103 Uiso 1 1 d R U . . .
O2W O 0.1397(8) 0.5152(6) 0.9488(6) 0.153(4) Uani 1 1 d . . . . .
H2WA H 0.1379 0.5701 0.9671 0.230 Uiso 1 1 d R U . . .
H2WB H 0.0694 0.4907 0.9372 0.230 Uiso 1 1 d R U . . .
N1 N 0.1201(3) 0.1824(3) -0.0286(3) 0.0209(8) Uani 1 1 d . . . . .
H1D H 0.1642 0.1485 0.0187 0.025 Uiso 1 1 d R U . . .
C1 C 0.1865(4) 0.1803(3) -0.0958(3) 0.0217(10) Uani 1 1 d . . . . .
H1A H 0.1495 0.2268 -0.1407 0.026 Uiso 1 1 d R U . . .
H1B H 0.1731 0.1207 -0.1254 0.026 Uiso 1 1 d R U . . .
C2 C -0.0067(4) 0.1391(4) -0.0687(3) 0.0281(11) Uani 1 1 d . . . . .
H2A H 0.0027 0.0747 -0.0819 0.034 Uiso 1 1 d R U . . .
H2B H -0.0503 0.1699 -0.1246 0.034 Uiso 1 1 d R U . . .
C3 C 0.1114(5) 0.2794(4) 0.0034(4) 0.0349(13) Uani 1 1 d . . . . .
H3A H 0.0732 0.3184 -0.0481 0.042 Uiso 1 1 d R U . . .
H3B H 0.1930 0.3033 0.0340 0.042 Uiso 1 1 d R U . . .
C4 C 0.0357(5) 0.2839(4) 0.0657(4) 0.0393(14) Uani 1 1 d . . . . .
H4A H 0.0306 0.3473 0.0840 0.047 Uiso 1 1 d R U . . .
H4B H 0.0757 0.2477 0.1188 0.047 Uiso 1 1 d R U . . .
C5 C -0.0836(5) 0.1458(4) -0.0069(3) 0.0315(12) Uani 1 1 d . . . . .
H5A H -0.1646 0.1203 -0.0363 0.038 Uiso 1 1 d R U . . .
H5B H -0.0446 0.1101 0.0469 0.038 Uiso 1 1 d R U . . .
C6 C -0.0947(5) 0.2470(4) 0.0176(4) 0.0332(12) Uani 1 1 d . . . . .
H6 H -0.1328 0.2823 -0.0374 0.040 Uiso 1 1 d R U . A .
C8 C 0.5365(4) 0.3165(3) 0.1609(3) 0.0190(9) Uani 1 1 d . . . . .
C9 C 0.4246(4) 0.3093(3) 0.1933(3) 0.0217(10) Uani 1 1 d . . . . .
C10 C 0.7613(4) 0.0488(3) 0.1973(3) 0.0173(9) Uani 1 1 d . . . . .
C11 C 0.7619(4) 0.0853(3) 0.2894(3) 0.0169(9) Uani 1 1 d . . . . .
C12 C 0.2144(4) 0.0619(3) 0.2008(3) 0.0174(9) Uani 1 1 d . . . . .
C13 C 0.3084(4) 0.0597(3) 0.2975(3) 0.0180(9) Uani 1 1 d . . . . .
H4C H 0.377(6) -0.031(5) 0.010(4) 0.05(2) Uiso 1 1 d . . . . .
H19C H 0.328(8) 0.523(7) -0.010(6) 0.10(4) Uiso 1 1 d . . . . .

loop_
_atom_site_aniso_label
_atom_site_aniso_U_11
_atom_site_aniso_U_22
_atom_site_aniso_U_33
_atom_site_aniso_U_23
_atom_site_aniso_U_13
_atom_site_aniso_U_12
Dy1 0.01295(10) 0.01880(11) 0.01605(10) 0.00135(9) 0.00598(8) 0.00123(8)
Dy2 0.01271(10) 0.01844(11) 0.01788(11) -0.00033(9) 0.00683(8) -0.00015(8)
P1 0.0193(5) 0.0190(6) 0.0165(5) 0.0023(5) 0.0074(4) 0.0010(5)
O1 0.0238(16) 0.0219(17) 0.0209(16) -0.0015(14) 0.0056(13) -0.0024(14)
O2 0.0284(16) 0.0245(17) 0.0237(16) 0.0070(14) 0.0059(13) -0.0008(14)
O3 0.0335(18) 0.0272(19) 0.0272(18) -0.0011(15) 0.0184(15) -0.0015(15)
O4 0.0329(19) 0.0238(19) 0.0258(19) -0.0007(16) 0.0085(16) 0.0044(15)
O5 0.0157(14) 0.0267(17) 0.0178(14) -0.0014(13) 0.0040(12) 0.0012(12)
O6 0.0150(14) 0.0328(18) 0.0224(15) -0.0053(14) 0.0068(12) 0.0016(13)
O7 0.0153(14) 0.0313(18) 0.0202(15) -0.0036(14) 0.0061(12) 0.0020(13)
O8 0.0160(14) 0.0246(17) 0.0184(15) -0.0035(13) 0.0056(12) 0.0022(13)
O9 0.046(2) 0.030(2) 0.0249(18) 0.0026(16) 0.0148(16) 0.0070(17)
O10 0.0156(14) 0.0383(19) 0.0224(16) 0.0040(14) 0.0068(12) 0.0012(13)
O11 0.0190(15) 0.0346(18) 0.0203(15) 0.0001(14) 0.0098(12) -0.0017(13)
O12 0.0138(14) 0.038(2) 0.0208(16) 0.0039(14) 0.0068(12) -0.0016(13)
O13 0.0201(15) 0.040(2) 0.0202(16) 0.0002(15) 0.0101(13) -0.0030(14)
O14 0.0343(17) 0.0226(17) 0.0429(18) 0.0008(15) 0.0251(15) -0.0009(14)
O15 0.0246(15) 0.0214(17) 0.0375(18) -0.0020(15) 0.0173(14) 0.0023(13)
O16 0.0283(17) 0.0227(17) 0.0423(19) -0.0020(15) 0.0227(15) 0.0003(14)
O17 0.0260(17) 0.0228(18) 0.044(2) -0.0012(16) 0.0205(15) -0.0026(14)
O18 0.046(2) 0.029(2) 0.068(3) 0.002(2) 0.035(2) 0.0011(18)
O19 0.032(2) 0.046(2) 0.0260(19) 0.0019(18) 0.0101(17) 0.0022(19)
O20 0.063(3) 0.082(4) 0.090(4) -0.030(3) 0.059(3) -0.025(3)
C7 0.034(3) 0.108(7) 0.065(5) -0.046(5) 0.025(3) -0.011(4)
O21 0.053(4) 0.055(4) 0.055(4) -0.0030(19) 0.021(2) -0.0005(19)
C7' 0.034(3) 0.108(7) 0.065(5) -0.046(5) 0.025(3) -0.011(4)
O21' 0.064(3) 0.072(3) 0.063(3) -0.0047(19) 0.026(2) -0.0011(19)
O1W 0.053(3) 0.094(4) 0.069(3) 0.009(3) 0.033(3) 0.013(3)
O2W 0.132(7) 0.115(7) 0.151(7) -0.058(6) -0.035(6) 0.005(5)
N1 0.0184(18) 0.024(2) 0.0201(19) 0.0005(17) 0.0068(15) 0.0025(16)
C1 0.022(2) 0.026(3) 0.019(2) -0.002(2) 0.0094(18) 0.0001(19)
C2 0.021(2) 0.035(3) 0.027(3) -0.008(2) 0.007(2) -0.008(2)
C3 0.034(3) 0.029(3) 0.047(3) -0.018(3) 0.021(3) -0.004(2)
C4 0.031(3) 0.046(4) 0.046(3) -0.020(3) 0.019(3) -0.002(3)
C5 0.025(2) 0.040(3) 0.031(3) -0.001(3) 0.011(2) 0.000(2)
C6 0.024(2) 0.045(3) 0.034(3) -0.004(3) 0.014(2) 0.001(2)
C8 0.017(2) 0.021(2) 0.019(2) -0.0007(19) 0.0069(18) -0.0011(18)
C9 0.024(2) 0.024(3) 0.020(2) -0.002(2) 0.0109(19) 0.000(2)
C10 0.017(2) 0.016(2) 0.020(2) -0.0017(18) 0.0070(18) -0.0016(17)
C11 0.016(2) 0.013(2) 0.020(2) 0.0003(18) 0.0055(17) -0.0009(17)
C12 0.015(2) 0.016(2) 0.022(2) 0.0012(18) 0.0074(18) -0.0021(17)
C13 0.018(2) 0.018(2) 0.021(2) 0.0007(18) 0.0094(18) 0.0012(17)

loop_
_atom_type_symbol
_atom_type_description
_atom_type_scat_dispersion_real
_atom_type_scat_dispersion_imag
_atom_type_scat_source
C C 0.0033 0.0016 'International Tables Vol C Tables 4.2.6.8 and 6.1.1.4'
H H 0.0000 0.0000 'International Tables Vol C Tables 4.2.6.8 and 6.1.1.4'
N N 0.0061 0.0033 'International Tables Vol C Tables 4.2.6.8 and 6.1.1.4'
O O 0.0106 0.0060 'International Tables Vol C Tables 4.2.6.8 and 6.1.1.4'
P P 0.1023 0.0942 'International Tables Vol C Tables 4.2.6.8 and 6.1.1.4'
Dy Dy -0.1892 4.4098 'International Tables Vol C Tables 4.2.6.8 and 6.1.1.4'

loop_
_geom_angle_atom_site_label_1
_geom_angle_atom_site_label_2
_geom_angle_atom_site_label_3
_geom_angle
_geom_angle_site_symmetry_1
_geom_angle_site_symmetry_3
O2 Dy1 O6 137.76(12) . .
O2 Dy1 O5 87.52(11) . .
O6 Dy1 O5 68.44(10) . .
O2 Dy1 O11 75.91(11) . .
O6 Dy1 O11 140.20(10) . .
O5 Dy1 O11 147.75(11) . .
O2 Dy1 O14 83.63(12) . .
O6 Dy1 O14 89.72(12) . .
O5 Dy1 O14 135.19(11) . .
O11 Dy1 O14 70.95(12) . .
O2 Dy1 O10 139.93(11) . .
O6 Dy1 O10 73.73(10) . .
O5 Dy1 O10 132.37(10) . .
O11 Dy1 O10 67.13(10) . .
O14 Dy1 O10 70.40(12) . .
O2 Dy1 O4 69.11(13) . .
O6 Dy1 O4 131.23(11) . .
O5 Dy1 O4 75.56(11) . .
O11 Dy1 O4 72.74(11) . .
O14 Dy1 O4 138.78(12) . .
O10 Dy1 O4 111.90(12) . .
O2 Dy1 O9 134.17(12) . .
O6 Dy1 O9 73.18(12) . .
O5 Dy1 O9 73.85(11) . .
O11 Dy1 O9 98.06(12) . .
O14 Dy1 O9 138.16(12) . .
O10 Dy1 O9 68.22(11) . .
O4 Dy1 O9 65.83(12) . .
O2 Dy1 O15 70.41(11) . .
O6 Dy1 O15 69.37(11) . .
O5 Dy1 O15 72.26(10) . .
O11 Dy1 O15 125.05(11) . .
O14 Dy1 O15 63.37(10) . .
O10 Dy1 O15 119.50(11) . .
O4 Dy1 O15 128.54(11) . .
O9 Dy1 O15 136.40(11) . .
O18 Dy2 O12 80.36(13) . 2
O18 Dy2 O16 149.87(12) . .
O12 Dy2 O16 76.97(12) 2 .
O18 Dy2 O7 94.56(14) . 2_655
O12 Dy2 O7 72.04(10) 2 2_655
O16 Dy2 O7 97.03(12) . 2_655
O18 Dy2 O19 84.63(16) . .
O12 Dy2 O19 142.61(12) 2 .
O16 Dy2 O19 101.67(14) . .
O7 Dy2 O19 143.61(12) 2_655 .
O18 Dy2 O8 71.91(12) . 2_655
O12 Dy2 O8 128.33(11) 2 2_655
O16 Dy2 O8 138.19(11) . 2_655
O7 Dy2 O8 67.87(10) 2_655 2_655
O19 Dy2 O8 77.47(12) . 2_655
O18 Dy2 O13 78.80(13) . 2
O12 Dy2 O13 67.94(10) 2 2
O16 Dy2 O13 74.45(12) . 2
O7 Dy2 O13 139.98(10) 2_655 2
O19 Dy2 O13 75.65(12) . 2
O8 Dy2 O13 141.66(11) 2_655 2
O18 Dy2 O17 142.75(12) . .
O12 Dy2 O17 129.95(12) 2 .
O16 Dy2 O17 67.10(11) . .
O7 Dy2 O17 78.88(12) 2_655 .
O19 Dy2 O17 80.11(13) . .
O8 Dy2 O17 71.69(11) 2_655 .
O13 Dy2 O17 128.64(12) 2 .
O2 P1 O3 118.0(2) . .
O2 P1 O1 108.00(19) . .
O3 P1 O1 110.62(19) . .
O2 P1 C1 104.4(2) . .
O3 P1 C1 107.7(2) . .
O1 P1 C1 107.4(2) . .
P1 O1 H1C 109.2 . .
P1 O2 Dy1 163.4(2) . .
Dy1 O4 H4D 108.9 . .
Dy1 O4 H4C 120(5) . .
H4D O4 H4C 131.0 . .
C10 O5 Dy1 117.6(3) . .
C11 O6 Dy1 117.9(3) . .
C10 O7 Dy2 120.8(3) . 2_645
C11 O8 Dy2 119.1(3) . 2_645
Dy1 O9 H9A 109.0 . .
Dy1 O9 H9B 109.1 . .
H9A O9 H9B 109.7 . .
C13 O10 Dy1 119.2(3) . .
C12 O11 Dy1 119.5(3) . .
C12 O12 Dy2 120.8(3) . 2_545
C13 O13 Dy2 118.1(3) . 2_545
C9 O14 Dy1 123.5(3) . .
C8 O15 Dy1 118.1(3) . .
C9 O16 Dy2 120.7(3) . .
C8 O17 Dy2 119.7(3) . .
Dy2 O18 H18B 110.0 . .
Dy2 O18 H18C 108.7 . .
H18B O18 H18C 109.7 . .
Dy2 O19 H19A 109.2 . .
Dy2 O19 H19C 129(8) . .
H19A O19 H19C 102.5 . .
C7' O20 H20A 110.7 . .
C7 O20 H20A 110.7 . .
O20 C7 O21 108.8(8) . .
O20 C7 C6 118.5(6) . .
O21 C7 C6 109.3(8) . .
O20 C7' O21' 113.0(7) . .
O20 C7' C6 118.5(6) . .
O21' C7' C6 120.9(6) . .
H1WC O1W H1WA 109.8 . .
H2WA O2W H2WB 109.5 . .
C3 N1 C2 111.3(4) . .
C3 N1 C1 111.4(4) . .
C2 N1 C1 109.7(3) . .
C3 N1 H1D 107.9 . .
C2 N1 H1D 108.8 . .
C1 N1 H1D 107.7 . .
N1 C1 P1 114.8(3) . .
N1 C1 H1A 107.7 . .
P1 C1 H1A 108.5 . .
N1 C1 H1B 109.1 . .
P1 C1 H1B 109.0 . .
H1A C1 H1B 107.4 . .
N1 C2 C5 112.6(4) . .
N1 C2 H2A 109.0 . .
C5 C2 H2A 109.3 . .
N1 C2 H2B 109.1 . .
C5 C2 H2B 109.0 . .
H2A C2 H2B 107.7 . .
N1 C3 C4 112.1(5) . .
N1 C3 H3A 108.6 . .
C4 C3 H3A 109.0 . .
N1 C3 H3B 109.9 . .
C4 C3 H3B 109.1 . .
H3A C3 H3B 107.9 . .
C3 C4 C6 109.8(4) . .
C3 C4 H4A 110.0 . .
C6 C4 H4A 109.3 . .
C3 C4 H4B 109.4 . .
C6 C4 H4B 110.4 . .
H4A C4 H4B 107.9 . .
C6 C5 C2 109.8(4) . .
C6 C5 H5A 109.7 . .
C2 C5 H5A 109.7 . .
C6 C5 H5B 109.7 . .
C2 C5 H5B 109.6 . .
H5A C5 H5B 108.2 . .
C7' C6 C5 112.5(5) . .
C7 C6 C5 112.5(5) . .
C7' C6 C4 110.9(5) . .
C7 C6 C4 110.9(5) . .
C5 C6 C4 107.9(4) . .
C7' C6 H6 107.0 . .
C7 C6 H6 107.0 . .
C5 C6 H6 108.8 . .
C4 C6 H6 109.6 . .
O15 C8 O17 128.9(4) . .
O15 C8 C9 116.0(4) . .
O17 C8 C9 115.0(4) . .
O14 C9 O16 125.4(4) . .
O14 C9 C8 117.6(4) . .
O16 C9 C8 117.0(4) . .
O5 C10 O7 126.6(4) . .
O5 C10 C11 117.3(4) . .
O7 C10 C11 116.1(4) . .
O6 C11 O8 125.6(4) . .
O6 C11 C10 118.3(4) . .
O8 C11 C10 116.1(4) . .
O12 C12 O11 126.6(4) . .
O12 C12 C13 116.1(4) . .
O11 C12 C13 117.3(4) . .
O10 C13 O13 127.1(4) . .
O10 C13 C12 116.4(4) . .
O13 C13 C12 116.5(4) . .

loop_
_geom_bond_atom_site_label_1
_geom_bond_atom_site_label_2
_geom_bond_distance
_geom_bond_site_symmetry_2
Dy1 O2 2.251(3) .
Dy1 O6 2.398(3) .
Dy1 O5 2.416(3) .
Dy1 O11 2.416(3) .
Dy1 O14 2.428(3) .
Dy1 O10 2.436(3) .
Dy1 O4 2.459(4) .
Dy1 O9 2.481(4) .
Dy1 O15 2.617(3) .
Dy2 O18 2.328(4) .
Dy2 O12 2.349(3) 2
Dy2 O16 2.359(3) .
Dy2 O7 2.358(3) 2_655
Dy2 O19 2.367(4) .
Dy2 O8 2.400(3) 2_655
Dy2 O13 2.413(3) 2
Dy2 O17 2.419(3) .
P1 O2 1.491(3) .
P1 O3 1.495(3) .
P1 O1 1.573(3) .
P1 C1 1.810(5) .
O1 H1C 0.8428 .
O4 H4D 0.8454 .
O4 H4C 0.83(7) .
O5 C10 1.248(5) .
O6 C11 1.242(5) .
O7 C10 1.259(5) .
O7 Dy2 2.358(3) 2_645
O8 C11 1.265(5) .
O8 Dy2 2.400(3) 2_645
O9 H9A 0.8443 .
O9 H9B 0.8482 .
O10 C13 1.249(5) .
O11 C12 1.251(5) .
O12 C12 1.249(5) .
O12 Dy2 2.349(3) 2_545
O13 C13 1.255(5) .
O13 Dy2 2.413(3) 2_545
O14 C9 1.248(6) .
O15 C8 1.234(5) .
O16 C9 1.261(6) .
O17 C8 1.258(6) .
O18 H18B 0.8443 .
O18 H18C 0.8481 .
O19 H19A 0.8451 .
O19 H19C 0.71(9) .
O20 C7' 1.197(8) .
O20 C7 1.197(8) .
O20 H20A 0.8464 .
C7 O21 1.412(12) .
C7 C6 1.506(7) .
C7' O21' 1.309(9) .
C7' C6 1.506(7) .
O1W H1WC 0.8480 .
O1W H1WA 0.8453 .
O2W H2WA 0.8451 .
O2W H2WB 0.8428 .
N1 C3 1.499(6) .
N1 C2 1.514(6) .
N1 C1 1.501(5) .
N1 H1D 0.8960 .
C1 H1A 0.9653 .
C1 H1B 0.9648 .
C2 C5 1.523(6) .
C2 H2A 0.9640 .
C2 H2B 0.9664 .
C3 C4 1.516(7) .
C3 H3A 0.9662 .
C3 H3B 0.9624 .
C4 C6 1.530(7) .
C4 H4A 0.9647 .
C4 H4B 0.9661 .
C5 C6 1.523(8) .
C5 H5A 0.9626 .
C5 H5B 0.9667 .
C6 H6 0.9763 .
C8 C9 1.535(6) .
C10 C11 1.546(6) .
C12 C13 1.552(6) .
